data_7233636
loop_
_publ_author_name
'Khadija Hakouk'
'Olivier Oms'
'Anne Dolbecq'
'Jerome Marrot'
'Ali Saad'
'Pierre Mialane'
'Houda El Bekkachi'
'Stephane Jobic'
'Philippe Deniard'
'Remi Dessapt'

_publ_section_title
;
 New photoresponsive charge-transfer spiropyran/polyoxometalate assemblies
 with highly tunable optical properties
;
_journal_name_full 'Journal of Materials Chemistry C'
_journal_page_first 1628
_journal_page_last 1641
_journal_paper_doi 10.1039/C3TC31992J
_journal_volume 2
_journal_year 2014
_chemical_formula_sum 'C44 H69 Al Mo6 N4 O30'
_chemical_formula_weight 1736.65
_space_group_IT_number 2
_space_group_name_Hall '-P 1'
_space_group_name_H-M_alt 'P -1'
_symmetry_cell_setting triclinic
_symmetry_space_group_name_H-M 'P -1'
_atom_sites_solution_hydrogens geom
_atom_sites_solution_primary direct
_atom_sites_solution_secondary difmap
_cell_angle_alpha 107.733(4)
_cell_angle_beta 91.033(4)
_cell_angle_gamma 104.028(3)
_cell_formula_units_Z 1
_cell_length_a 7.8567(5)
_cell_length_b 13.9952(9)
_cell_length_c 14.8673(10)
_cell_measurement_reflns_used 13468
_cell_measurement_temperature 293(2)
_cell_measurement_theta_max 30.07
_cell_measurement_theta_min 1.45
_cell_volume 1503.16(18)
_computing_cell_refinement 'Bruker SMART'
_computing_data_collection 'Bruker SMART'
_computing_data_reduction 'Bruker SAINT'
_computing_molecular_graphics 'Bruker SHELXTL'
_computing_publication_material 'Bruker SHELXTL'
_computing_structure_refinement 'SHELXL-97 (Sheldrick, 1997)'
_computing_structure_solution 'SHELXS-97 (Sheldrick, 1990)'
_diffrn_ambient_temperature 293(2)
_diffrn_detector_area_resol_mean 512x512
_diffrn_measured_fraction_theta_full 0.981
_diffrn_measured_fraction_theta_max 0.981
_diffrn_measurement_device_type 'CCD area detector'
_diffrn_measurement_method 'phi and omega scans'
_diffrn_radiation_monochromator graphite
_diffrn_radiation_source 'fine-focus sealed tube'
_diffrn_radiation_type MoK\a
_diffrn_radiation_wavelength 0.71073
_diffrn_reflns_av_R_equivalents 0.0275
_diffrn_reflns_av_sigmaI/netI 0.0420
_diffrn_reflns_limit_h_max 11
_diffrn_reflns_limit_h_min -10
_diffrn_reflns_limit_k_max 17
_diffrn_reflns_limit_k_min -19
_diffrn_reflns_limit_l_max 20
_diffrn_reflns_limit_l_min -20
_diffrn_reflns_number 19531
_diffrn_reflns_theta_full 30.07
_diffrn_reflns_theta_max 30.07
_diffrn_reflns_theta_min 1.45
_exptl_absorpt_coefficient_mu 1.319
_exptl_absorpt_correction_T_max 0.9741
_exptl_absorpt_correction_T_min 0.8794
_exptl_absorpt_correction_type multi-scan
_exptl_crystal_colour yellow
_exptl_crystal_density_diffrn 1.918
_exptl_crystal_density_method 'not measured'
_exptl_crystal_description platelet
_exptl_crystal_F_000 866
_exptl_crystal_size_max 0.10
_exptl_crystal_size_mid 0.10
_exptl_crystal_size_min 0.02
_refine_diff_density_max 3.214
_refine_diff_density_min -1.279
_refine_diff_density_rms 0.259
_refine_ls_extinction_method none
_refine_ls_goodness_of_fit_ref 1.109
_refine_ls_hydrogen_treatment mixed
_refine_ls_matrix_type full
_refine_ls_number_parameters 391
_refine_ls_number_reflns 8641
_refine_ls_number_restraints 5
_refine_ls_restrained_S_all 1.122
_refine_ls_R_factor_all 0.0662
_refine_ls_R_factor_gt 0.0471
_refine_ls_shift/su_max 0.001
_refine_ls_shift/su_mean 0.000
_refine_ls_structure_factor_coef Fsqd
_refine_ls_weighting_details 'calc w=1/[\s^2^(Fo^2^)+(0.0840P)^2^+1.0800P] where P=(Fo^2^+2Fc^2^)/3'
_refine_ls_weighting_scheme calc
_refine_ls_wR_factor_gt 0.1363
_refine_ls_wR_factor_ref 0.1527
_reflns_number_gt 6660
_reflns_number_total 8641
_reflns_threshold_expression >2\s(I)
_cod_data_source_file 1000005.cif
_cod_data_source_block PCOD1000005
_cod_original_cell_volume 1503.16(17)
_cod_original_sg_symbol_H-M P-1
_cod_database_code 7233636

loop_
_symmetry_equiv_pos_as_xyz
'x, y, z'
'-x, -y, -z'

loop_
_atom_site_label
_atom_site_type_symbol
_atom_site_fract_x
_atom_site_fract_y
_atom_site_fract_z
_atom_site_U_iso_or_equiv
_atom_site_adp_type
_atom_site_occupancy
_atom_site_symmetry_multiplicity
_atom_site_calc_flag
_atom_site_refinement_flags
_atom_site_disorder_assembly
_atom_site_disorder_group
Al1 Al 0.0000 0.0000 0.5000 0.0200(3) Uani 1 2 d S . .
Mo1 Mo 0.25302(5) -0.12892(3) 0.36510(2) 0.02733(10) Uani 1 1 d . . .
Mo2 Mo 0.02520(5) 0.24384(3) 0.50429(3) 0.02925(11) Uani 1 1 d . . .
Mo3 Mo 0.26972(5) 0.10950(3) 0.36837(3) 0.03023(11) Uani 1 1 d . . .
O1 O 0.2420(4) 0.0232(2) 0.48101(19) 0.0247(6) Uani 1 1 d D . .
O2 O -0.0119(4) 0.0721(2) 0.4113(2) 0.0258(6) Uani 1 1 d D . .
O3 O -0.0247(4) -0.1321(2) 0.4069(2) 0.0263(6) Uani 1 1 d D . .
O4 O -0.2212(4) 0.1864(2) 0.5278(2) 0.0309(6) Uani 1 1 d . . .
O5 O 0.2536(4) 0.2257(2) 0.4759(2) 0.0325(6) Uani 1 1 d . . .
O6 O 0.2096(4) -0.0377(2) 0.3012(2) 0.0297(6) Uani 1 1 d . . .
O7 O 0.4794(4) -0.0991(3) 0.3789(2) 0.0355(7) Uani 1 1 d . . .
O8 O 0.1870(4) -0.2418(3) 0.2743(2) 0.0373(7) Uani 1 1 d . . .
O9 O 0.2104(5) 0.1476(3) 0.2769(2) 0.0440(8) Uani 1 1 d . . .
O10 O -0.0310(5) 0.2854(3) 0.4146(3) 0.0453(8) Uani 1 1 d . . .
O11 O 0.0870(5) 0.3516(3) 0.6019(3) 0.0447(8) Uani 1 1 d . . .
O12 O 0.4950(4) 0.1347(3) 0.3771(3) 0.0469(9) Uani 1 1 d . . .
O13 O 0.3537(5) 0.6432(3) 0.8396(3) 0.0516(10) Uani 1 1 d . . .
H1 H 0.306(7) 0.048(5) 0.536(2) 0.062 Uiso 1 1 d D . .
H2 H -0.103(6) 0.052(5) 0.369(3) 0.062 Uiso 1 1 d D . .
H3 H -0.094(7) -0.156(5) 0.353(3) 0.062 Uiso 1 1 d D . .
C1 C 0.2255(7) 0.5898(4) 0.8894(3) 0.0403(11) Uani 1 1 d . A .
C2 C 0.0518(8) 0.6002(4) 0.8612(5) 0.0655(19) Uani 1 1 d D . .
C3 C 0.0397(8) 0.7029(5) 0.9249(4) 0.0593(17) Uani 1 1 d . . .
C4 C -0.0694(9) 0.7623(6) 0.9182(6) 0.081(2) Uani 1 1 d . . .
H4 H -0.1541 0.7418 0.8667 0.097 Uiso 1 1 calc R . .
C5 C -0.0494(11) 0.8566(7) 0.9925(6) 0.082(2) Uani 1 1 d . . .
H5 H -0.1201 0.9001 0.9888 0.099 Uiso 1 1 calc R . .
C6 C 0.0703(10) 0.8856(5) 1.0692(5) 0.0634(17) Uani 1 1 d . . .
H6 H 0.0780 0.9471 1.1180 0.076 Uiso 1 1 calc R . .
C7 C 0.1812(10) 0.8236(5) 1.0748(4) 0.0592(16) Uani 1 1 d . . .
H7 H 0.2642 0.8434 1.1268 0.071 Uiso 1 1 calc R . .
C8 C 0.1664(9) 0.7321(4) 1.0020(4) 0.0525(14) Uani 1 1 d . A .
C9 C 0.2343(8) 0.4801(4) 0.8700(4) 0.0483(13) Uani 1 1 d . . .
H9 H 0.1716 0.4427 0.9063 0.058 Uiso 1 1 calc R . .
C10 C 0.3239(7) 0.4323(4) 0.8054(4) 0.0451(12) Uani 1 1 d . . .
H10 H 0.3228 0.3635 0.7968 0.054 Uiso 1 1 calc R . .
C11 C 0.4234(6) 0.4874(4) 0.7483(4) 0.0369(10) Uani 1 1 d . . .
C12 C 0.6074(7) 0.4951(4) 0.6228(4) 0.0472(12) Uani 1 1 d . . .
C13 C 0.6118(8) 0.5987(5) 0.6419(5) 0.0600(16) Uani 1 1 d . . .
H13 H 0.6758 0.6364 0.6061 0.072 Uiso 1 1 calc R . .
C14 C 0.5218(8) 0.6469(4) 0.7136(5) 0.0607(17) Uani 1 1 d . . .
H14 H 0.5244 0.7164 0.7255 0.073 Uiso 1 1 calc R . .
C15 C 0.4288(7) 0.5919(4) 0.7672(4) 0.0422(11) Uani 1 1 d . . .
C16 C -0.1160(15) 0.5156(9) 0.8550(8) 0.147(4) Uani 1 1 d D . .
H16A H -0.1164 0.4548 0.8029 0.220 Uiso 1 1 calc R . .
H16B H -0.2168 0.5400 0.8454 0.220 Uiso 1 1 calc R . .
H16C H -0.1206 0.4986 0.9130 0.220 Uiso 1 1 calc R . .
C17 C 0.0319(15) 0.5940(9) 0.7496(7) 0.147(4) Uani 1 1 d D . .
H17A H 0.1340 0.6396 0.7365 0.220 Uiso 1 1 calc R . .
H17B H -0.0715 0.6148 0.7370 0.220 Uiso 1 1 calc R . .
H17C H 0.0214 0.5240 0.7099 0.220 Uiso 1 1 calc R . .
C18A C 0.4020(17) 0.6713(10) 1.0443(9) 0.056(2) Uiso 0.50 1 d P A 1
C18B C 0.2646(17) 0.5956(10) 1.0629(9) 0.056(2) Uiso 0.50 1 d P A 2
C19 C 0.5117(9) 0.3314(4) 0.6595(4) 0.0522(14) Uani 1 1 d . . .
H19A H 0.6122 0.3169 0.6278 0.078 Uiso 1 1 calc R . .
H19B H 0.4057 0.2873 0.6209 0.078 Uiso 1 1 calc R . .
H19C H 0.5155 0.3187 0.7194 0.078 Uiso 1 1 calc R . .
C20 C 0.7107(10) 0.4434(6) 0.5474(5) 0.0709(19) Uani 1 1 d . . .
H20A H 0.7908 0.4157 0.5751 0.106 Uiso 1 1 calc R . .
H20B H 0.7761 0.4934 0.5203 0.106 Uiso 1 1 calc R . .
H20C H 0.6312 0.3881 0.4987 0.106 Uiso 1 1 calc R . .
N1 N 0.2633(12) 0.6546(4) 0.9908(4) 0.087(2) Uani 1 1 d . . .
N2 N 0.5141(5) 0.4425(3) 0.6759(3) 0.0400(9) Uani 1 1 d . . .
O14 O -0.2785(5) 0.0224(3) 0.2706(3) 0.0479(9) Uani 1 1 d . . .
C21 C -0.2380(8) 0.0833(5) 0.2075(5) 0.0576(15) Uani 1 1 d . . .
H21A H -0.1320 0.0718 0.1786 0.069 Uiso 1 1 calc R . .
H21B H -0.2140 0.1563 0.2441 0.069 Uiso 1 1 calc R . .
C22 C -0.3802(11) 0.0585(7) 0.1325(5) 0.082(2) Uani 1 1 d . . .
H22A H -0.4072 -0.0142 0.0971 0.123 Uiso 1 1 calc R . .
H22B H -0.3435 0.0986 0.0908 0.123 Uiso 1 1 calc R . .
H22C H -0.4831 0.0748 0.1604 0.123 Uiso 1 1 calc R . .
O1W O 1.2122(6) 0.1747(3) 0.7650(3) 0.0557(10) Uani 1 1 d . . .

loop_
_atom_site_aniso_label
_atom_site_aniso_U_11
_atom_site_aniso_U_22
_atom_site_aniso_U_33
_atom_site_aniso_U_23
_atom_site_aniso_U_13
_atom_site_aniso_U_12
Al1 0.0197(7) 0.0207(7) 0.0202(7) 0.0051(6) 0.0033(6) 0.0080(6)
Mo1 0.02411(18) 0.03077(19) 0.02567(18) 0.00391(14) 0.00314(13) 0.01096(14)
Mo2 0.02893(19) 0.02520(19) 0.0331(2) 0.00800(14) 0.00266(14) 0.00774(14)
Mo3 0.02454(18) 0.0349(2) 0.0344(2) 0.01445(16) 0.00796(14) 0.00880(14)
O1 0.0212(13) 0.0277(14) 0.0220(13) 0.0036(11) 0.0012(10) 0.0063(11)
O2 0.0238(13) 0.0277(14) 0.0261(14) 0.0090(11) 0.0019(10) 0.0064(11)
O3 0.0252(14) 0.0252(14) 0.0260(14) 0.0035(11) 0.0032(11) 0.0079(11)
O4 0.0284(15) 0.0340(16) 0.0327(15) 0.0096(12) 0.0062(12) 0.0137(12)
O5 0.0262(14) 0.0289(15) 0.0380(16) 0.0071(13) 0.0036(12) 0.0037(12)
O6 0.0336(15) 0.0315(15) 0.0248(14) 0.0065(12) 0.0052(11) 0.0132(12)
O7 0.0303(16) 0.0428(18) 0.0362(17) 0.0125(14) 0.0074(13) 0.0143(14)
O8 0.0426(18) 0.0339(17) 0.0317(16) 0.0016(13) 0.0031(13) 0.0145(14)
O9 0.051(2) 0.046(2) 0.0403(18) 0.0213(16) 0.0099(15) 0.0116(16)
O10 0.047(2) 0.048(2) 0.050(2) 0.0243(17) 0.0086(16) 0.0199(17)
O11 0.047(2) 0.0300(17) 0.049(2) 0.0012(15) 0.0038(16) 0.0086(15)
O12 0.0295(17) 0.050(2) 0.059(2) 0.0157(18) 0.0145(16) 0.0095(15)
O13 0.061(2) 0.0318(18) 0.066(2) 0.0169(17) 0.028(2) 0.0166(17)
C1 0.048(3) 0.034(2) 0.034(2) 0.0099(19) 0.008(2) 0.003(2)
C2 0.047(3) 0.035(3) 0.089(5) -0.008(3) 0.022(3) -0.001(2)
C3 0.046(3) 0.048(3) 0.059(4) -0.010(3) 0.017(3) 0.000(2)
C4 0.044(4) 0.085(5) 0.087(5) -0.010(4) 0.005(3) 0.014(3)
C5 0.066(5) 0.076(5) 0.099(6) 0.011(4) 0.029(4) 0.029(4)
C6 0.079(5) 0.049(3) 0.055(4) 0.006(3) 0.019(3) 0.016(3)
C7 0.090(5) 0.053(3) 0.032(3) 0.007(2) 0.008(3) 0.021(3)
C8 0.079(4) 0.042(3) 0.038(3) 0.013(2) 0.021(3) 0.017(3)
C9 0.061(3) 0.038(3) 0.045(3) 0.017(2) 0.003(2) 0.007(2)
C10 0.054(3) 0.031(2) 0.050(3) 0.013(2) -0.005(2) 0.009(2)
C11 0.031(2) 0.031(2) 0.046(3) 0.0073(19) -0.0060(19) 0.0088(17)
C12 0.037(3) 0.051(3) 0.056(3) 0.013(3) 0.008(2) 0.019(2)
C13 0.054(3) 0.049(3) 0.086(5) 0.030(3) 0.033(3) 0.016(3)
C14 0.057(4) 0.038(3) 0.100(5) 0.032(3) 0.038(3) 0.020(3)
C15 0.038(3) 0.034(2) 0.057(3) 0.016(2) 0.007(2) 0.013(2)
C16 0.127(7) 0.129(7) 0.145(7) -0.035(5) -0.062(5) 0.067(6)
C17 0.127(7) 0.129(7) 0.145(7) -0.035(5) -0.062(5) 0.067(6)
C19 0.067(4) 0.036(3) 0.052(3) 0.001(2) -0.008(3) 0.027(3)
C20 0.065(4) 0.072(5) 0.075(5) 0.011(4) 0.017(3) 0.031(4)
N1 0.174(8) 0.049(3) 0.039(3) 0.010(2) 0.012(4) 0.032(4)
N2 0.034(2) 0.034(2) 0.049(2) 0.0052(17) -0.0097(17) 0.0143(16)
O14 0.0384(19) 0.068(3) 0.049(2) 0.0298(19) 0.0103(16) 0.0207(18)
C21 0.053(3) 0.066(4) 0.061(4) 0.031(3) 0.005(3) 0.014(3)
C22 0.077(5) 0.117(7) 0.058(4) 0.038(4) -0.003(4) 0.025(5)
O1W 0.063(3) 0.044(2) 0.055(2) 0.0157(18) -0.0130(19) 0.0054(18)

loop_
_atom_type_symbol
_atom_type_description
_atom_type_scat_dispersion_real
_atom_type_scat_dispersion_imag
_atom_type_scat_source
O O 0.0106 0.0060 'International Tables Vol C Tables 4.2.6.8 and 6.1.1.4'
Mo Mo -1.6832 0.6857 'International Tables Vol C Tables 4.2.6.8 and 6.1.1.4'
Al Al 0.0645 0.0514 'International Tables Vol C Tables 4.2.6.8 and 6.1.1.4'
C C 0.0033 0.0016 'International Tables Vol C Tables 4.2.6.8 and 6.1.1.4'
N N 0.0061 0.0033 'International Tables Vol C Tables 4.2.6.8 and 6.1.1.4'
H H 0.0000 0.0000 'International Tables Vol C Tables 4.2.6.8 and 6.1.1.4'

loop_
_geom_angle_atom_site_label_1
_geom_angle_atom_site_label_2
_geom_angle_atom_site_label_3
_geom_angle
_geom_angle_site_symmetry_1
_geom_angle_site_symmetry_3
O1 Al1 O1 180.0 2_556 .
O1 Al1 O2 95.21(12) 2_556 .
O1 Al1 O2 84.79(12) . .
O1 Al1 O2 84.79(12) 2_556 2_556
O1 Al1 O2 95.21(12) . 2_556
O2 Al1 O2 180.000(1) . 2_556
O1 Al1 O3 94.98(12) 2_556 .
O1 Al1 O3 85.02(12) . .
O2 Al1 O3 95.44(13) . .
O2 Al1 O3 84.56(13) 2_556 .
O1 Al1 O3 85.02(12) 2_556 2_556
O1 Al1 O3 94.98(12) . 2_556
O2 Al1 O3 84.56(13) . 2_556
O2 Al1 O3 95.44(13) 2_556 2_556
O3 Al1 O3 180.00(16) . 2_556
O8 Mo1 O7 106.19(16) . .
O8 Mo1 O6 98.56(14) . .
O7 Mo1 O6 102.64(15) . .
O8 Mo1 O4 98.60(15) . 2_556
O7 Mo1 O4 94.76(14) . 2_556
O6 Mo1 O4 151.01(12) . 2_556
O8 Mo1 O3 93.63(14) . .
O7 Mo1 O3 157.86(13) . .
O6 Mo1 O3 83.61(12) . .
O4 Mo1 O3 72.15(11) 2_556 .
O8 Mo1 O1 160.23(13) . .
O7 Mo1 O1 93.27(13) . .
O6 Mo1 O1 73.19(11) . .
O4 Mo1 O1 82.93(11) 2_556 .
O3 Mo1 O1 67.93(10) . .
O10 Mo2 O11 106.09(18) . .
O10 Mo2 O5 101.46(16) . .
O11 Mo2 O5 98.62(16) . .
O10 Mo2 O4 95.51(16) . .
O11 Mo2 O4 100.22(15) . .
O5 Mo2 O4 149.98(13) . .
O10 Mo2 O2 95.69(15) . .
O11 Mo2 O2 157.85(15) . .
O5 Mo2 O2 72.62(11) . .
O4 Mo2 O2 81.27(11) . .
O10 Mo2 O3 158.70(15) . 2_556
O11 Mo2 O3 92.65(15) . 2_556
O5 Mo2 O3 85.23(12) . 2_556
O4 Mo2 O3 70.79(11) . 2_556
O2 Mo2 O3 66.77(10) . 2_556
O9 Mo3 O12 106.58(19) . .
O9 Mo3 O6 97.06(15) . .
O12 Mo3 O6 99.52(16) . .
O9 Mo3 O5 100.93(16) . .
O12 Mo3 O5 97.24(16) . .
O6 Mo3 O5 150.73(13) . .
O9 Mo3 O2 93.81(15) . .
O12 Mo3 O2 158.84(15) . .
O6 Mo3 O2 83.17(12) . .
O5 Mo3 O2 72.82(11) . .
O9 Mo3 O1 158.75(14) . .
O12 Mo3 O1 93.51(15) . .
O6 Mo3 O1 72.31(11) . .
O5 Mo3 O1 82.89(12) . .
O2 Mo3 O1 67.12(10) . .
Al1 O1 Mo1 102.94(12) . .
Al1 O1 Mo3 103.58(12) . .
Mo1 O1 Mo3 90.23(10) . .
Al1 O1 H1 110(4) . .
Mo1 O1 H1 123(4) . .
Mo3 O1 H1 123(4) . .
Al1 O2 Mo3 104.47(12) . .
Al1 O2 Mo2 104.55(12) . .
Mo3 O2 Mo2 91.20(10) . .
Al1 O2 H2 120(4) . .
Mo3 O2 H2 121(4) . .
Mo2 O2 H2 111(4) . .
Al1 O3 Mo1 104.10(12) . .
Al1 O3 Mo2 104.06(12) . 2_556
Mo1 O3 Mo2 94.74(10) . 2_556
Al1 O3 H3 125(4) . .
Mo1 O3 H3 106(4) . .
Mo2 O3 H3 118(4) 2_556 .
Mo1 O4 Mo2 117.01(15) 2_556 .
Mo2 O5 Mo3 118.31(15) . .
Mo1 O6 Mo3 118.93(15) . .
C15 O13 C1 122.2(4) . .
O13 C1 C2 107.0(5) . .
O13 C1 N1 105.5(5) . .
C2 C1 N1 103.9(5) . .
O13 C1 C9 110.9(4) . .
C2 C1 C9 114.0(4) . .
N1 C1 C9 114.8(5) . .
C1 C2 C3 105.5(5) . .
C1 C2 C16 121.2(7) . .
C3 C2 C16 111.4(6) . .
C1 C2 C17 111.8(6) . .
C3 C2 C17 111.1(7) . .
C16 C2 C17 95.8(6) . .
C4 C3 C8 122.1(6) . .
C4 C3 C2 130.9(6) . .
C8 C3 C2 107.0(6) . .
C3 C4 C5 117.2(7) . .
C3 C4 H4 121.4 . .
C5 C4 H4 121.4 . .
C6 C5 C4 121.8(8) . .
C6 C5 H5 119.1 . .
C4 C5 H5 119.1 . .
C5 C6 C7 120.2(6) . .
C5 C6 H6 119.9 . .
C7 C6 H6 119.9 . .
C8 C7 C6 119.0(6) . .
C8 C7 H7 120.5 . .
C6 C7 H7 120.5 . .
C7 C8 C3 119.7(6) . .
C7 C8 N1 130.0(6) . .
C3 C8 N1 110.2(5) . .
C10 C9 C1 124.9(5) . .
C10 C9 H9 117.5 . .
C1 C9 H9 117.5 . .
C9 C10 C11 119.3(5) . .
C9 C10 H10 120.4 . .
C11 C10 H10 120.4 . .
N2 C11 C15 118.3(5) . .
N2 C11 C10 123.4(4) . .
C15 C11 C10 118.3(5) . .
N2 C12 C13 118.5(5) . .
N2 C12 C20 120.7(5) . .
C13 C12 C20 120.8(6) . .
C12 C13 C14 120.6(5) . .
C12 C13 H13 119.7 . .
C14 C13 H13 119.7 . .
C15 C14 C13 119.9(5) . .
C15 C14 H14 120.0 . .
C13 C14 H14 120.0 . .
O13 C15 C14 117.9(5) . .
O13 C15 C11 122.2(5) . .
C14 C15 C11 119.8(5) . .
C2 C16 H16A 109.5 . .
C2 C16 H16B 109.5 . .
H16A C16 H16B 109.5 . .
C2 C16 H16C 109.5 . .
H16A C16 H16C 109.5 . .
H16B C16 H16C 109.5 . .
C2 C17 H17A 109.5 . .
C2 C17 H17B 109.5 . .
H17A C17 H17B 109.5 . .
C2 C17 H17C 109.5 . .
H17A C17 H17C 109.5 . .
H17B C17 H17C 109.5 . .
N2 C19 H19A 109.5 . .
N2 C19 H19B 109.5 . .
H19A C19 H19B 109.5 . .
N2 C19 H19C 109.5 . .
H19A C19 H19C 109.5 . .
H19B C19 H19C 109.5 . .
C12 C20 H20A 109.5 . .
C12 C20 H20B 109.5 . .
H20A C20 H20B 109.5 . .
C12 C20 H20C 109.5 . .
H20A C20 H20C 109.5 . .
H20B C20 H20C 109.5 . .
C18A N1 C8 121.5(8) . .
C18A N1 C1 126.4(9) . .
C8 N1 C1 105.6(5) . .
C18A N1 C18B 59.5(8) . .
C8 N1 C18B 122.0(7) . .
C1 N1 C18B 116.0(6) . .
C12 N2 C11 122.9(4) . .
C12 N2 C19 119.9(5) . .
C11 N2 C19 117.2(5) . .
O14 C21 C22 113.2(6) . .
O14 C21 H21A 108.9 . .
C22 C21 H21A 108.9 . .
O14 C21 H21B 108.9 . .
C22 C21 H21B 108.9 . .
H21A C21 H21B 107.8 . .
C21 C22 H22A 109.5 . .
C21 C22 H22B 109.5 . .
H22A C22 H22B 109.5 . .
C21 C22 H22C 109.5 . .
H22A C22 H22C 109.5 . .
H22B C22 H22C 109.5 . .

loop_
_geom_bond_atom_site_label_1
_geom_bond_atom_site_label_2
_geom_bond_distance
_geom_bond_site_symmetry_2
Al1 O1 1.891(3) 2_556
Al1 O1 1.891(3) .
Al1 O2 1.902(3) .
Al1 O2 1.902(3) 2_556
Al1 O3 1.905(3) .
Al1 O3 1.905(3) 2_556
Mo1 O8 1.692(3) .
Mo1 O7 1.719(3) .
Mo1 O6 1.894(3) .
Mo1 O4 1.986(3) 2_556
Mo1 O3 2.274(3) .
Mo1 O1 2.317(3) .
Mo2 O10 1.700(3) .
Mo2 O11 1.704(3) .
Mo2 O5 1.909(3) .
Mo2 O4 1.989(3) .
Mo2 O2 2.322(3) .
Mo2 O3 2.333(3) 2_556
Mo3 O9 1.700(3) .
Mo3 O12 1.713(3) .
Mo3 O6 1.929(3) .
Mo3 O5 1.934(3) .
Mo3 O2 2.296(3) .
Mo3 O1 2.330(3) .
O1 H1 0.87(2) .
O2 H2 0.88(2) .
O3 Mo2 2.333(3) 2_556
O3 H3 0.89(2) .
O4 Mo1 1.986(3) 2_556
O13 C15 1.334(6) .
O13 C1 1.455(6) .
C1 C2 1.473(9) .
C1 N1 1.484(7) .
C1 C9 1.492(7) .
C2 C3 1.488(8) .
C2 C16 1.524(13) .
C2 C17 1.638(11) .
C3 C4 1.353(10) .
C3 C8 1.396(9) .
C4 C5 1.411(10) .
C4 H4 0.9300 .
C5 C6 1.358(11) .
C5 H5 0.9300 .
C6 C7 1.388(9) .
C6 H6 0.9300 .
C7 C8 1.379(8) .
C7 H7 0.9300 .
C8 N1 1.441(9) .
C9 C10 1.314(8) .
C9 H9 0.9300 .
C10 C11 1.435(7) .
C10 H10 0.9300 .
C11 N2 1.376(6) .
C11 C15 1.392(6) .
C12 N2 1.347(7) .
C12 C13 1.381(8) .
C12 C20 1.505(8) .
C13 C14 1.383(8) .
C13 H13 0.9300 .
C14 C15 1.372(8) .
C14 H14 0.9300 .
C16 H16A 0.9600 .
C16 H16B 0.9600 .
C16 H16C 0.9600 .
C17 H17A 0.9600 .
C17 H17B 0.9600 .
C17 H17C 0.9600 .
C18A N1 1.268(14) .
C18B N1 1.541(14) .
C19 N2 1.494(6) .
C19 H19A 0.9600 .
C19 H19B 0.9600 .
C19 H19C 0.9600 .
C20 H20A 0.9600 .
C20 H20B 0.9600 .
C20 H20C 0.9600 .
O14 C21 1.440(7) .
C21 C22 1.464(9) .
C21 H21A 0.9700 .
C21 H21B 0.9700 .
C22 H22A 0.9600 .
C22 H22B 0.9600 .
C22 H22C 0.9600 .
